data_1547239
loop_
_publ_author_name
'Takase, Ko'
'Noguchi, Keiichi'
'Nakano, Koji'

_publ_section_title
;
 Circularly Polarized Luminescence from Chiral Spiro Molecules: Synthesis
 and Optical Properties of 10,10'-Spirobi(indeno[1,2-b][1]benzothiophene)
 Derivatives.
;
_journal_issue 19
_journal_name_full 'Organic letters'
_journal_page_first 5082
_journal_page_last 5085
_journal_paper_doi 10.1021/acs.orglett.7b02337
_journal_volume 19
_journal_year 2017
_chemical_formula_moiety 'C29 H16 O4 S2, 2(C1 H1 CL3'
_chemical_formula_sum 'C31 H18 Cl6 O4 S2'
_chemical_formula_weight 731.27
_chemical_name_systematic
;
 ?
;
_space_group_crystal_system monoclinic
_space_group_IT_number 13
_space_group_name_Hall '-P 2yac'
_space_group_name_H-M_alt 'P 1 2/n 1'
_symmetry_space_group_name_Hall '-P 2yac'
_symmetry_space_group_name_H-M 'P 1 2/n 1'
_atom_sites_solution_hydrogens geom
_cell_angle_alpha 90
_cell_angle_beta 94.7370(10)
_cell_angle_gamma 90
_cell_formula_units_Z 4
_cell_length_a 12.2019(2)
_cell_length_b 15.4584(3)
_cell_length_c 16.6910(3)
_cell_measurement_reflns_used 41097
_cell_measurement_temperature 193(2)
_cell_measurement_theta_max 68.29
_cell_measurement_theta_min 3.63
_cell_volume 3137.53(10)
_computing_cell_refinement 'RAPID AUTO'
_computing_data_collection 'RAPID AUTO (Rigaku, 2004)'
_computing_data_reduction 'RAPID AUTO'
_computing_structure_refinement 'SHELXL-2014 (Sheldrick, 2014)'
_computing_structure_solution 'Il Milione (Burla, et al., 2007)'
_diffrn_ambient_temperature 193(2)
_diffrn_detector_area_resol_mean 10.000
_diffrn_measured_fraction_theta_full 0.997
_diffrn_measured_fraction_theta_max 0.996
_diffrn_measurement_device_type 'Rigaku R-AXIS RAPID'
_diffrn_measurement_method \w
_diffrn_radiation_type CuK\a
_diffrn_radiation_wavelength 1.54187
_diffrn_reflns_av_R_equivalents 0.0737
_diffrn_reflns_av_unetI/netI 0.0369
_diffrn_reflns_Laue_measured_fraction_full 0.997
_diffrn_reflns_Laue_measured_fraction_max 0.996
_diffrn_reflns_limit_h_max 14
_diffrn_reflns_limit_h_min -14
_diffrn_reflns_limit_k_max 18
_diffrn_reflns_limit_k_min -18
_diffrn_reflns_limit_l_max 19
_diffrn_reflns_limit_l_min -19
_diffrn_reflns_number 50501
_diffrn_reflns_point_group_measured_fraction_full 0.997
_diffrn_reflns_point_group_measured_fraction_max 0.996
_diffrn_reflns_theta_full 67.687
_diffrn_reflns_theta_max 68.253
_diffrn_reflns_theta_min 3.904
_diffrn_source 'Rotating anode'
_exptl_absorpt_coefficient_mu 6.552
_exptl_absorpt_correction_T_max 0.073
_exptl_absorpt_correction_T_min 0.023
_exptl_absorpt_correction_type numerical
_exptl_absorpt_process_details 'NUMABS (Rigaku, 1999)'
_exptl_crystal_colour colorless
_exptl_crystal_density_diffrn 1.548
_exptl_crystal_description block
_exptl_crystal_F_000 1480
_exptl_crystal_size_max 0.500
_exptl_crystal_size_mid 0.450
_exptl_crystal_size_min 0.400
_refine_diff_density_max 1.061
_refine_diff_density_min -0.709
_refine_diff_density_rms 0.081
_refine_ls_extinction_method none
_refine_ls_goodness_of_fit_ref 1.066
_refine_ls_hydrogen_treatment constr
_refine_ls_matrix_type full
_refine_ls_number_parameters 399
_refine_ls_number_reflns 5731
_refine_ls_number_restraints 12
_refine_ls_restrained_S_all 1.097
_refine_ls_R_factor_all 0.0757
_refine_ls_R_factor_gt 0.0698
_refine_ls_shift/su_max 0.004
_refine_ls_shift/su_mean 0.000
_refine_ls_structure_factor_coef Fsqd
_refine_ls_weighting_details 'w=1/[\s^2^(Fo^2^)+(0.1022P)^2^+5.5236P] where P=(Fo^2^+2Fc^2^)/3'
_refine_ls_weighting_scheme calc
_refine_ls_wR_factor_gt 0.1967
_refine_ls_wR_factor_ref 0.2024
_reflns_Friedel_coverage 0.000
_reflns_number_gt 4943
_reflns_number_total 5731
_reflns_threshold_expression 'I > 2\s(I)'
_cod_data_source_file ol7b02337_si_003.cif
_cod_data_source_block SO2SO2
_cod_depositor_comments 'Adding full bibliography for 1547238--1547239.cif.'
_cod_database_code 1547239
_shelx_space_group_comment
;
The symmetry employed for this shelxl refinement is uniquely defined
by the following loop, which should always be used as a source of
symmetry information in preference to the above space-group names.
They are only intended as comments.
;
_shelx_estimated_absorpt_t_min 0.138
_shelx_estimated_absorpt_t_max 0.179
_shelxl_version_number 2014-3

loop_
_space_group_symop_operation_xyz
'x, y, z'
'-x+1/2, y, -z+1/2'
'-x, -y, -z'
'x-1/2, -y, z-1/2'

loop_
_atom_site_label
_atom_site_type_symbol
_atom_site_fract_x
_atom_site_fract_y
_atom_site_fract_z
_atom_site_U_iso_or_equiv
_atom_site_adp_type
_atom_site_occupancy
_atom_site_site_symmetry_order
_atom_site_calc_flag
_atom_site_refinement_flags_posn
_atom_site_refinement_flags_adp
_atom_site_refinement_flags_occupancy
_atom_site_disorder_assembly
_atom_site_disorder_group
Cl1 Cl 0.39366(12) 0.02913(10) 0.57317(10) 0.0839(5) Uani 1 1 d . . . . .
Cl2 Cl 0.19230(12) 0.12703(10) 0.54295(9) 0.0807(4) Uani 1 1 d . . . . .
Cl3 Cl 0.35790(16) 0.17878(13) 0.66761(16) 0.1314(9) Uani 1 1 d . . . . .
Cl4 Cl 0.35763(15) 0.31331(14) 0.19364(15) 0.0890(7) Uani 0.844(3) 1 d D . P A 1
Cl5 Cl 0.35699(18) 0.49270(11) 0.15171(18) 0.1031(9) Uani 0.844(3) 1 d D . P A 1
Cl6 Cl 0.2968(2) 0.36330(16) 0.03212(12) 0.1069(8) Uani 0.844(3) 1 d D . P A 1
Cl7 Cl 0.3506(9) 0.2894(5) 0.1492(7) 0.0890(7) Uani 0.156(3) 1 d D . P A 2
Cl8 Cl 0.3560(10) 0.4667(6) 0.1980(7) 0.1031(9) Uani 0.156(3) 1 d D . P A 2
Cl9 Cl 0.3580(11) 0.4194(8) 0.0310(5) 0.1069(8) Uani 0.156(3) 1 d D . P A 2
S1 S 0.50840(7) 0.57678(6) 0.37746(5) 0.0362(2) Uani 1 1 d . . . . .
S2 S -0.03118(8) 0.08329(6) 0.32178(7) 0.0474(3) Uani 1 1 d . . . . .
O1 O 0.4258(2) 0.51153(19) 0.38089(18) 0.0504(7) Uani 1 1 d . . . . .
O2 O 0.5238(3) 0.63539(19) 0.44374(17) 0.0530(7) Uani 1 1 d . . . . .
O3 O -0.0276(3) 0.1386(2) 0.3911(2) 0.0698(10) Uani 1 1 d . . . . .
O4 O -0.1230(3) 0.0264(2) 0.3069(3) 0.0793(11) Uani 1 1 d . . . . .
C1 C 0.4927(3) 0.6355(2) 0.2851(2) 0.0361(8) Uani 1 1 d . . . . .
C2 C 0.4103(3) 0.6923(2) 0.2626(2) 0.0439(9) Uani 1 1 d . . . . .
H2 H 0.3519 0.7028 0.2956 0.053 Uiso 1 1 calc R U . . .
C3 C 0.4155(3) 0.7342(3) 0.1893(3) 0.0481(9) Uani 1 1 d . . . . .
H3 H 0.3601 0.7749 0.1722 0.058 Uiso 1 1 calc R U . . .
C4 C 0.4989(3) 0.7179(3) 0.1412(3) 0.0476(9) Uani 1 1 d . . . . .
H4 H 0.5003 0.7477 0.0915 0.057 Uiso 1 1 calc R U . . .
C5 C 0.5817(3) 0.6586(3) 0.1638(2) 0.0444(9) Uani 1 1 d . . . . .
H5 H 0.6388 0.6469 0.1300 0.053 Uiso 1 1 calc R U . . .
C6 C 0.5780(3) 0.6168(2) 0.2378(2) 0.0344(7) Uani 1 1 d . . . . .
C7 C 0.6542(3) 0.5536(2) 0.2774(2) 0.0348(7) Uani 1 1 d . . . . .
C8 C 0.7500 0.5018(3) 0.2500 0.0343(10) Uani 1 2 d S T P . .
C9 C 0.7799(3) 0.4472(2) 0.3253(2) 0.0362(8) Uani 1 1 d . . . . .
C10 C 0.8628(3) 0.3876(2) 0.3380(2) 0.0441(9) Uani 1 1 d . . . . .
H10 H 0.9119 0.3764 0.2979 0.053 Uiso 1 1 calc R U . . .
C11 C 0.8730(3) 0.3438(3) 0.4118(3) 0.0471(9) Uani 1 1 d . . . . .
H11 H 0.9292 0.3017 0.4216 0.057 Uiso 1 1 calc R U . . .
C12 C 0.8026(3) 0.3610(2) 0.4702(2) 0.0437(9) Uani 1 1 d . . . . .
H12 H 0.8121 0.3310 0.5199 0.052 Uiso 1 1 calc R U . . .
C13 C 0.7179(3) 0.4211(2) 0.4582(2) 0.0399(8) Uani 1 1 d . . . . .
H13 H 0.6692 0.4324 0.4985 0.048 Uiso 1 1 calc R U . . .
C14 C 0.7076(3) 0.4638(2) 0.3847(2) 0.0342(7) Uani 1 1 d . . . . .
C15 C 0.6312(3) 0.5295(2) 0.3510(2) 0.0335(7) Uani 1 1 d . . . . .
C16 C -0.0092(3) 0.1421(2) 0.2328(2) 0.0413(8) Uani 1 1 d . . . . .
C17 C -0.0767(4) 0.2035(3) 0.1960(3) 0.0554(11) Uani 1 1 d . . . . .
H17 H -0.1441 0.2192 0.2167 0.066 Uiso 1 1 calc R U . . .
C18 C -0.0427(4) 0.2423(3) 0.1268(3) 0.0607(12) Uani 1 1 d . . . . .
H18 H -0.0871 0.2857 0.1002 0.073 Uiso 1 1 calc R U . . .
C19 C 0.0538(4) 0.2185(3) 0.0966(3) 0.0551(11) Uani 1 1 d . . . . .
H19 H 0.0749 0.2457 0.0492 0.066 Uiso 1 1 calc R U . . .
C20 C 0.1216(3) 0.1554(2) 0.1338(2) 0.0430(9) Uani 1 1 d . . . . .
H20 H 0.1883 0.1392 0.1122 0.052 Uiso 1 1 calc R U . . .
C21 C 0.0895(3) 0.1171(2) 0.2030(2) 0.0358(8) Uani 1 1 d . . . . .
C22 C 0.1454(3) 0.0515(2) 0.2548(2) 0.0333(7) Uani 1 1 d . . . . .
C23 C 0.2500 -0.0003(3) 0.2500 0.0315(10) Uani 1 2 d S T P . .
C24 C 0.2504(3) -0.0540(2) 0.3274(2) 0.0319(7) Uani 1 1 d . . . . .
C25 C 0.3300(3) -0.1099(2) 0.3594(2) 0.0372(8) Uani 1 1 d . . . . .
H25 H 0.3944 -0.1207 0.3326 0.045 Uiso 1 1 calc R U . . .
C26 C 0.3141(3) -0.1504(2) 0.4322(2) 0.0434(9) Uani 1 1 d . . . . .
H26 H 0.3680 -0.1894 0.4552 0.052 Uiso 1 1 calc R U . . .
C27 C 0.2195(4) -0.1342(2) 0.4719(2) 0.0438(9) Uani 1 1 d . . . . .
H27 H 0.2101 -0.1622 0.5215 0.053 Uiso 1 1 calc R U . . .
C28 C 0.1394(3) -0.0779(2) 0.4399(2) 0.0402(8) Uani 1 1 d . . . . .
H28 H 0.0749 -0.0673 0.4666 0.048 Uiso 1 1 calc R U . . .
C29 C 0.1559(3) -0.0371(2) 0.3675(2) 0.0335(7) Uani 1 1 d . . . . .
C30 C 0.0935(3) 0.0273(2) 0.3188(2) 0.0355(7) Uani 1 1 d . . . . .
C31 C 0.2945(4) 0.0917(3) 0.6171(3) 0.0595(12) Uani 1 1 d . . . . .
H31 H 0.2587 0.0550 0.6568 0.071 Uiso 1 1 calc R U . . .
C32 C 0.2966(4) 0.3939(3) 0.1286(3) 0.0680(14) Uani 1 1 d D . . . .
H32A H 0.2178 0.3987 0.1406 0.082 Uiso 0.844(3) 1 calc R U P A 1
H32B H 0.2143 0.3957 0.1241 0.082 Uiso 0.156(3) 1 calc R U P A 2

loop_
_atom_site_aniso_label
_atom_site_aniso_U_11
_atom_site_aniso_U_22
_atom_site_aniso_U_33
_atom_site_aniso_U_23
_atom_site_aniso_U_13
_atom_site_aniso_U_12
Cl1 0.0707(8) 0.0775(9) 0.1014(11) -0.0257(8) -0.0054(7) 0.0117(7)
Cl2 0.0776(9) 0.0798(9) 0.0848(10) -0.0032(7) 0.0072(7) 0.0166(7)
Cl3 0.0902(12) 0.1091(14) 0.194(2) -0.0922(15) 0.0040(13) -0.0244(10)
Cl4 0.0663(9) 0.0983(13) 0.1015(16) 0.0485(13) 0.0003(11) 0.0023(9)
Cl5 0.0951(12) 0.0557(10) 0.148(2) -0.0117(11) -0.0550(14) -0.0013(9)
Cl6 0.138(2) 0.1087(17) 0.0699(11) -0.0172(11) -0.0142(12) 0.0190(14)
Cl7 0.0663(9) 0.0983(13) 0.1015(16) 0.0485(13) 0.0003(11) 0.0023(9)
Cl8 0.0951(12) 0.0557(10) 0.148(2) -0.0117(11) -0.0550(14) -0.0013(9)
Cl9 0.138(2) 0.1087(17) 0.0699(11) -0.0172(11) -0.0142(12) 0.0190(14)
S1 0.0333(5) 0.0385(5) 0.0375(5) -0.0028(3) 0.0070(3) 0.0021(3)
S2 0.0388(5) 0.0420(5) 0.0635(7) 0.0075(4) 0.0168(4) 0.0092(4)
O1 0.0402(14) 0.0556(17) 0.0571(18) 0.0027(14) 0.0132(12) -0.0077(12)
O2 0.0624(18) 0.0526(16) 0.0442(16) -0.0132(13) 0.0045(13) 0.0067(14)
O3 0.094(3) 0.0542(18) 0.066(2) 0.0044(16) 0.0359(19) 0.0287(18)
O4 0.0389(16) 0.079(2) 0.122(3) 0.027(2) 0.0175(18) -0.0079(16)
C1 0.0376(18) 0.0321(17) 0.0382(19) -0.0039(14) 0.0008(14) -0.0010(14)
C2 0.042(2) 0.0378(19) 0.051(2) -0.0049(17) 0.0004(16) 0.0042(16)
C3 0.049(2) 0.0378(19) 0.056(2) 0.0022(17) -0.0078(18) 0.0090(17)
C4 0.051(2) 0.043(2) 0.048(2) 0.0097(17) -0.0059(18) 0.0018(17)
C5 0.043(2) 0.044(2) 0.046(2) 0.0018(17) 0.0029(16) 0.0020(16)
C6 0.0348(17) 0.0275(16) 0.0397(19) -0.0005(14) -0.0034(14) -0.0013(13)
C7 0.0335(17) 0.0348(17) 0.0362(18) -0.0005(14) 0.0033(14) -0.0027(14)
C8 0.032(2) 0.034(2) 0.037(3) 0.000 0.0043(19) 0.000
C9 0.0372(18) 0.0317(17) 0.040(2) 0.0013(14) 0.0015(15) -0.0027(14)
C10 0.043(2) 0.042(2) 0.048(2) 0.0018(17) 0.0060(16) 0.0056(16)
C11 0.048(2) 0.039(2) 0.054(2) 0.0064(17) -0.0014(18) 0.0091(17)
C12 0.052(2) 0.0387(19) 0.040(2) 0.0102(16) -0.0021(17) -0.0004(16)
C13 0.042(2) 0.0387(19) 0.039(2) 0.0007(15) 0.0051(15) -0.0050(15)
C14 0.0326(17) 0.0289(16) 0.0406(19) 0.0000(14) 0.0006(14) -0.0020(13)
C15 0.0328(17) 0.0338(17) 0.0347(18) -0.0025(14) 0.0070(13) 0.0003(13)
C16 0.0411(19) 0.0362(18) 0.046(2) 0.0007(16) -0.0013(16) 0.0031(15)
C17 0.049(2) 0.046(2) 0.069(3) -0.003(2) -0.006(2) 0.0144(19)
C18 0.071(3) 0.040(2) 0.066(3) 0.005(2) -0.021(2) 0.015(2)
C19 0.072(3) 0.044(2) 0.047(2) 0.0092(18) -0.011(2) 0.001(2)
C20 0.048(2) 0.0381(19) 0.042(2) 0.0039(16) -0.0015(16) -0.0014(16)
C21 0.0384(18) 0.0257(16) 0.042(2) -0.0009(14) -0.0041(15) 0.0005(13)
C22 0.0331(17) 0.0287(16) 0.0381(19) -0.0004(14) 0.0024(14) -0.0006(13)
C23 0.034(2) 0.026(2) 0.034(2) 0.000 0.0046(19) 0.000
C24 0.0358(17) 0.0280(16) 0.0317(18) -0.0005(13) 0.0010(13) -0.0036(13)
C25 0.0387(18) 0.0331(17) 0.0386(19) -0.0015(14) -0.0030(15) 0.0007(14)
C26 0.051(2) 0.0344(18) 0.043(2) 0.0045(15) -0.0104(17) 0.0017(16)
C27 0.060(2) 0.0365(19) 0.035(2) 0.0032(15) 0.0027(17) -0.0051(17)
C28 0.050(2) 0.0333(18) 0.039(2) 0.0002(15) 0.0097(16) -0.0041(15)
C29 0.0371(17) 0.0258(15) 0.0374(18) -0.0007(13) 0.0030(14) -0.0015(13)
C30 0.0363(18) 0.0288(16) 0.0421(19) -0.0002(14) 0.0084(15) 0.0014(14)
C31 0.056(3) 0.055(3) 0.068(3) -0.007(2) 0.009(2) -0.022(2)
C32 0.054(3) 0.061(3) 0.085(4) -0.003(3) -0.015(2) 0.008(2)

loop_
_atom_type_symbol
_atom_type_description
_atom_type_scat_dispersion_real
_atom_type_scat_dispersion_imag
_atom_type_scat_source
C C 0.0181 0.0091 'International Tables Vol C Tables 4.2.6.8 and 6.1.1.4'
H H 0.0000 0.0000 'International Tables Vol C Tables 4.2.6.8 and 6.1.1.4'
O O 0.0492 0.0322 'International Tables Vol C Tables 4.2.6.8 and 6.1.1.4'
S S 0.3331 0.5567 'International Tables Vol C Tables 4.2.6.8 and 6.1.1.4'
Cl Cl 0.3639 0.7018 'International Tables Vol C Tables 4.2.6.8 and 6.1.1.4'

loop_
_geom_angle_atom_site_label_1
_geom_angle_atom_site_label_2
_geom_angle_atom_site_label_3
_geom_angle
_geom_angle_site_symmetry_1
_geom_angle_site_symmetry_3
O2 S1 O1 117.64(18) . .
O2 S1 C15 113.45(17) . .
O1 S1 C15 109.57(17) . .
O2 S1 C1 110.08(17) . .
O1 S1 C1 111.57(17) . .
C15 S1 C1 91.56(16) . .
O4 S2 O3 118.5(2) . .
O4 S2 C30 111.1(2) . .
O3 S2 C30 110.4(2) . .
O4 S2 C16 109.8(2) . .
O3 S2 C16 111.78(19) . .
C30 S2 C16 92.19(17) . .
C2 C1 C6 123.2(4) . .
C2 C1 S1 126.1(3) . .
C6 C1 S1 110.7(3) . .
C1 C2 C3 117.2(4) . .
C4 C3 C2 121.3(4) . .
C3 C4 C5 121.3(4) . .
C4 C5 C6 117.9(4) . .
C1 C6 C5 119.1(3) . .
C1 C6 C7 111.1(3) . .
C5 C6 C7 129.8(3) . .
C15 C7 C6 115.3(3) . .
C15 C7 C8 110.8(3) . .
C6 C7 C8 133.6(3) . .
C7 C8 C7 116.3(4) 2_655 .
C7 C8 C9 100.38(19) 2_655 2_655
C7 C8 C9 113.60(18) . 2_655
C7 C8 C9 113.60(18) 2_655 .
C7 C8 C9 100.38(19) . .
C9 C8 C9 113.2(4) 2_655 .
C10 C9 C14 120.8(3) . .
C10 C9 C8 128.2(3) . .
C14 C9 C8 110.9(3) . .
C9 C10 C11 118.1(4) . .
C12 C11 C10 120.9(4) . .
C11 C12 C13 121.7(4) . .
C14 C13 C12 117.1(4) . .
C13 C14 C9 121.3(3) . .
C13 C14 C15 132.8(3) . .
C9 C14 C15 105.9(3) . .
C7 C15 C14 111.9(3) . .
C7 C15 S1 111.3(3) . .
C14 C15 S1 136.4(3) . .
C17 C16 C21 122.4(4) . .
C17 C16 S2 127.1(3) . .
C21 C16 S2 110.5(3) . .
C16 C17 C18 117.5(4) . .
C19 C18 C17 120.9(4) . .
C18 C19 C20 121.5(4) . .
C21 C20 C19 118.2(4) . .
C20 C21 C16 119.5(3) . .
C20 C21 C22 129.7(3) . .
C16 C21 C22 110.8(3) . .
C30 C22 C21 115.9(3) . .
C30 C22 C23 110.5(3) . .
C21 C22 C23 133.5(3) . .
C22 C23 C22 116.2(4) . 2
C22 C23 C24 112.70(18) . 2
C22 C23 C24 100.71(18) 2 2
C22 C23 C24 100.71(18) . .
C22 C23 C24 112.70(18) 2 .
C24 C23 C24 114.5(4) 2 .
C25 C24 C29 120.8(3) . .
C25 C24 C23 128.3(3) . .
C29 C24 C23 110.8(3) . .
C24 C25 C26 118.4(4) . .
C25 C26 C27 120.7(3) . .
C28 C27 C26 121.0(4) . .
C27 C28 C29 118.2(4) . .
C28 C29 C24 120.9(3) . .
C28 C29 C30 133.3(3) . .
C24 C29 C30 105.8(3) . .
C22 C30 C29 112.1(3) . .
C22 C30 S2 110.6(3) . .
C29 C30 S2 137.3(3) . .
Cl3 C31 Cl1 109.6(3) . .
Cl3 C31 Cl2 111.1(3) . .
Cl1 C31 Cl2 110.4(3) . .
Cl6 C32 Cl5 115.4(3) . .
Cl8 C32 Cl7 109.6(5) . .
Cl6 C32 Cl4 110.8(3) . .
Cl5 C32 Cl4 109.5(2) . .
Cl8 C32 Cl9 105.5(5) . .
Cl7 C32 Cl9 100.9(5) . .

loop_
_geom_bond_atom_site_label_1
_geom_bond_atom_site_label_2
_geom_bond_distance
_geom_bond_site_symmetry_2
Cl1 C31 1.756(5) .
Cl2 C31 1.769(5) .
Cl3 C31 1.736(5) .
Cl4 C32 1.776(5) .
Cl5 C32 1.725(5) .
Cl6 C32 1.679(5) .
Cl7 C32 1.768(7) .
Cl8 C32 1.731(7) .
Cl9 C32 1.890(8) .
S1 O2 1.430(3) .
S1 O1 1.430(3) .
S1 C15 1.756(3) .
S1 C1 1.786(4) .
S2 O4 1.430(4) .
S2 O3 1.436(4) .
S2 C30 1.755(4) .
S2 C16 1.780(4) .
C1 C2 1.364(5) .
C1 C6 1.388(5) .
C2 C3 1.390(6) .
C3 C4 1.371(6) .
C4 C5 1.393(5) .
C5 C6 1.398(5) .
C6 C7 1.467(5) .
C7 C15 1.335(5) .
C7 C8 1.518(4) .
C8 C7 1.518(4) 2_655
C8 C9 1.533(4) 2_655
C8 C9 1.533(4) .
C9 C10 1.372(5) .
C9 C14 1.403(5) .
C10 C11 1.402(6) .
C11 C12 1.377(6) .
C12 C13 1.392(5) .
C13 C14 1.390(5) .
C14 C15 1.459(5) .
C16 C17 1.370(5) .
C16 C21 1.395(5) .
C17 C18 1.394(7) .
C18 C19 1.368(7) .
C19 C20 1.391(6) .
C20 C21 1.383(5) .
C21 C22 1.465(5) .
C22 C30 1.340(5) .
C22 C23 1.514(4) .
C23 C22 1.514(4) 2
C23 C24 1.536(4) 2
C23 C24 1.536(4) .
C24 C25 1.375(5) .
C24 C29 1.405(5) .
C25 C26 1.395(5) .
C26 C27 1.400(6) .
C27 C28 1.382(6) .
C28 C29 1.391(5) .
C29 C30 1.460(5) .
